data_2228603
loop_
_publ_author_name
'Bing, Yue'
'Li, Xing'
'Zha, Meiqin'
'Lu, Yue'

_publ_section_title
;
 Diaquabis{2-hydroxy-5-[(pyridin-2-yl)methylideneamino]benzoato-\k^2^<i>N</i>,<i>N</i>'}zinc(II)
 dihydrate
;
_journal_coeditor_code XU5074
_journal_issue 12
_journal_name_full 'Acta Crystallographica Section E'
_journal_page_first m1524
_journal_page_last m1525
_journal_paper_doi 10.1107/S160053681004496X
_journal_volume 66
_journal_year 2010
_chemical_formula_iupac '[Zn (C13 H9 N2 O3)2 (H2 O)2], 2H2 O'
_chemical_formula_moiety 'C26 H22 N4 O8 Zn, 2(H2 O)'
_chemical_formula_sum 'C26 H26 N4 O10 Zn'
_chemical_formula_weight 619.90
_chemical_name_systematic
;
Diaquabis{2-hydroxy-5-[(pyridin-2-yl)methylideneamino]benzoato-
\k^2^<i>N</i>,<i>N</i>'}zinc(II) dihydrate
;
_space_group_IT_number 60
_symmetry_cell_setting orthorhombic
_symmetry_space_group_name_Hall '-P 2n 2ab'
_symmetry_space_group_name_H-M 'P b c n'
_atom_sites_solution_hydrogens geom
_atom_sites_solution_primary direct
_atom_sites_solution_secondary difmap
_audit_creation_method SHELXL-97
_cell_angle_alpha 90.00
_cell_angle_beta 90.00
_cell_angle_gamma 90.00
_cell_formula_units_Z 4
_cell_length_a 15.812(2)
_cell_length_b 10.6962(15)
_cell_length_c 15.636(2)
_cell_measurement_reflns_used 5445
_cell_measurement_temperature 296(2)
_cell_measurement_theta_max 26.54
_cell_measurement_theta_min 2.30
_cell_volume 2644.5(6)
_computing_cell_refinement 'SAINT (Bruker, 2001)'
_computing_data_collection 'SMART (Bruker, 2001)'
_computing_data_reduction 'SAINT (Bruker, 2001)'
_computing_molecular_graphics 'SHELXTL (Sheldrick, 2008)'
_computing_publication_material 'SHELXTL (Sheldrick, 2008)'
_computing_structure_refinement 'SHELXTL (Sheldrick, 2008)'
_computing_structure_solution 'SHELXTL (Sheldrick, 2008)'
_diffrn_ambient_temperature 296(2)
_diffrn_measured_fraction_theta_full 1.000
_diffrn_measured_fraction_theta_max 1.000
_diffrn_measurement_device_type 'Bruker SMART APEX CCD area-detector'
_diffrn_measurement_method '\f and \w scans'
_diffrn_radiation_monochromator graphite
_diffrn_radiation_source 'fine-focus sealed tube'
_diffrn_radiation_type MoK\a
_diffrn_radiation_wavelength 0.71073
_diffrn_reflns_av_R_equivalents 0.0379
_diffrn_reflns_av_sigmaI/netI 0.0235
_diffrn_reflns_limit_h_max 20
_diffrn_reflns_limit_h_min -20
_diffrn_reflns_limit_k_max 13
_diffrn_reflns_limit_k_min -13
_diffrn_reflns_limit_l_max 20
_diffrn_reflns_limit_l_min -20
_diffrn_reflns_number 21797
_diffrn_reflns_theta_full 27.49
_diffrn_reflns_theta_max 27.49
_diffrn_reflns_theta_min 2.30
_diffrn_standards_number 0
_exptl_absorpt_coefficient_mu 0.995
_exptl_absorpt_correction_T_max 0.764
_exptl_absorpt_correction_T_min 0.689
_exptl_absorpt_correction_type multi-scan
_exptl_absorpt_process_details '(SADABS; Bruker, 2001)'
_exptl_crystal_colour yellow
_exptl_crystal_density_diffrn 1.557
_exptl_crystal_density_method 'not measured'
_exptl_crystal_description block
_exptl_crystal_F_000 1280
_exptl_crystal_size_max 0.43
_exptl_crystal_size_mid 0.32
_exptl_crystal_size_min 0.27
_refine_diff_density_max 0.330
_refine_diff_density_min -0.290
_refine_ls_extinction_method none
_refine_ls_goodness_of_fit_ref 1.032
_refine_ls_hydrogen_treatment mixed
_refine_ls_matrix_type full
_refine_ls_number_parameters 206
_refine_ls_number_reflns 3041
_refine_ls_number_restraints 0
_refine_ls_restrained_S_all 1.032
_refine_ls_R_factor_all 0.0463
_refine_ls_R_factor_gt 0.0296
_refine_ls_shift/su_max 0.000
_refine_ls_shift/su_mean 0.000
_refine_ls_structure_factor_coef Fsqd
_refine_ls_weighting_details 'calc w=1/[\s^2^(Fo^2^)+(0.0389P)^2^+0.7619P] where P=(Fo^2^+2Fc^2^)/3'
_refine_ls_weighting_scheme calc
_refine_ls_wR_factor_gt 0.0729
_refine_ls_wR_factor_ref 0.0829
_reflns_number_gt 2291
_reflns_number_total 3041
_reflns_threshold_expression I>2sigma(I)
_cod_data_source_file xu5074.cif
_cod_data_source_block I
_cod_database_code 2228603
_cod_database_fobs_code 2228603

loop_
_symmetry_equiv_pos_as_xyz
'x, y, z'
'-x+1/2, -y+1/2, z+1/2'
'x+1/2, -y+1/2, -z'
'-x, y, -z+1/2'
'-x, -y, -z'
'x-1/2, y-1/2, -z-1/2'
'-x-1/2, y-1/2, z'
'x, -y, z-1/2'

loop_
_atom_site_type_symbol
_atom_site_label
_atom_site_fract_x
_atom_site_fract_y
_atom_site_fract_z
_atom_site_U_iso_or_equiv
_atom_site_adp_type
_atom_site_calc_flag
_atom_site_refinement_flags
_atom_site_occupancy
_atom_site_disorder_assembly
_atom_site_disorder_group
Zn Zn1 0.5000 0.40959(2) 0.2500 0.03779(10) Uani d S 1 . .
O O1 0.49550(12) 0.53276(14) 0.14990(11) 0.0590(4) Uani d . 1 . .
O O2 0.70387(10) -0.06373(16) -0.00402(11) 0.0623(4) Uani d . 1 . .
O O3 0.62843(10) -0.24718(13) 0.05467(11) 0.0670(4) Uani d . 1 . .
O O4 0.51579(10) -0.22474(13) 0.13984(11) 0.0615(4) Uani d . 1 . .
O O5 0.37521(14) 0.47962(17) 0.02876(13) 0.0709(5) Uani d . 1 . .
N N1 0.36496(10) 0.39448(14) 0.24957(9) 0.0414(4) Uani d . 1 . .
N N2 0.47286(10) 0.24704(13) 0.16032(9) 0.0364(3) Uani d . 1 . .
C C1 0.31145(14) 0.4780(2) 0.28233(14) 0.0525(5) Uani d . 1 . .
H H1A 0.3329 0.5440 0.3144 0.063 Uiso calc R 1 . .
C C2 0.22455(15) 0.4697(2) 0.27010(15) 0.0625(6) Uani d . 1 . .
H H2A 0.1889 0.5311 0.2919 0.075 Uiso calc R 1 . .
C C3 0.19182(15) 0.3703(2) 0.22564(16) 0.0643(6) Uani d . 1 . .
H H3A 0.1337 0.3615 0.2190 0.077 Uiso calc R 1 . .
C C4 0.24669(13) 0.2838(2) 0.19101(14) 0.0537(5) Uani d . 1 . .
H H4A 0.2262 0.2158 0.1603 0.064 Uiso calc R 1 . .
C C5 0.33299(12) 0.30015(17) 0.20284(12) 0.0416(4) Uani d . 1 . .
C C6 0.39452(12) 0.21815(16) 0.16127(12) 0.0415(4) Uani d . 1 . .
H H6A 0.3765 0.1445 0.1354 0.050 Uiso calc R 1 . .
C C7 0.53077(12) 0.16496(16) 0.11906(11) 0.0363(4) Uani d . 1 . .
C C8 0.59723(12) 0.21657(17) 0.07233(12) 0.0458(4) Uani d . 1 . .
H H8A 0.6034 0.3029 0.0695 0.055 Uiso calc R 1 . .
C C9 0.65391(13) 0.14022(19) 0.03025(13) 0.0507(5) Uani d . 1 . .
H H9A 0.6977 0.1753 -0.0014 0.061 Uiso calc R 1 . .
C C10 0.64583(12) 0.01035(18) 0.03502(13) 0.0444(4) Uani d . 1 . .
C C11 0.57989(11) -0.04244(16) 0.08294(12) 0.0386(4) Uani d . 1 . .
C C12 0.52303(11) 0.03585(16) 0.12417(11) 0.0374(4) Uani d . 1 . .
H H12A 0.4790 0.0013 0.1558 0.045 Uiso calc R 1 . .
C C13 0.57306(13) -0.18215(17) 0.09375(13) 0.0470(5) Uani d . 1 . .
H H1 0.5058(16) 0.606(3) 0.152(2) 0.081(10) Uiso d . 1 . .
H H2 0.4595(18) 0.517(3) 0.1115(18) 0.083(9) Uiso d . 1 . .
H H3 0.3812(19) 0.417(3) -0.005(2) 0.084(9) Uiso d . 1 . .
H H4 0.326(2) 0.507(3) 0.025(2) 0.124(14) Uiso d . 1 . .
H H5 0.685(2) -0.146(3) 0.009(2) 0.117(11) Uiso d . 1 . .

loop_
_atom_site_aniso_label
_atom_site_aniso_U_11
_atom_site_aniso_U_22
_atom_site_aniso_U_33
_atom_site_aniso_U_12
_atom_site_aniso_U_13
_atom_site_aniso_U_23
Zn1 0.04294(17) 0.02329(15) 0.04715(18) 0.000 -0.00043(13) 0.000
O1 0.0828(11) 0.0317(8) 0.0625(9) -0.0157(8) -0.0203(9) 0.0127(7)
O2 0.0562(9) 0.0523(9) 0.0785(11) -0.0026(7) 0.0186(8) -0.0231(8)
O3 0.0642(9) 0.0356(8) 0.1011(12) 0.0057(7) 0.0064(9) -0.0178(8)
O4 0.0744(11) 0.0280(7) 0.0820(11) -0.0052(7) 0.0102(8) 0.0028(7)
O5 0.0746(12) 0.0529(10) 0.0851(12) 0.0051(9) -0.0225(10) -0.0171(9)
N1 0.0442(8) 0.0357(8) 0.0443(8) 0.0064(6) 0.0028(7) 0.0041(7)
N2 0.0446(8) 0.0241(7) 0.0406(8) 0.0009(6) 0.0000(6) 0.0006(6)
C1 0.0608(13) 0.0453(12) 0.0514(11) 0.0133(10) 0.0115(10) 0.0046(9)
C2 0.0562(13) 0.0630(15) 0.0684(15) 0.0221(11) 0.0210(11) 0.0172(12)
C3 0.0452(12) 0.0712(16) 0.0764(15) 0.0103(11) 0.0067(11) 0.0232(13)
C4 0.0462(11) 0.0533(12) 0.0616(13) -0.0023(9) -0.0050(10) 0.0108(10)
C5 0.0427(10) 0.0356(9) 0.0466(10) 0.0005(8) -0.0012(8) 0.0081(8)
C6 0.0466(11) 0.0302(9) 0.0477(10) -0.0031(8) -0.0059(8) -0.0008(8)
C7 0.0402(9) 0.0283(9) 0.0404(9) -0.0013(7) -0.0009(8) -0.0014(7)
C8 0.0593(12) 0.0284(9) 0.0497(10) -0.0078(8) 0.0067(9) -0.0001(8)
C9 0.0572(12) 0.0423(11) 0.0525(11) -0.0125(9) 0.0166(10) -0.0025(9)
C10 0.0457(10) 0.0416(10) 0.0459(10) -0.0015(8) 0.0015(9) -0.0118(8)
C11 0.0429(10) 0.0285(8) 0.0443(10) -0.0031(7) -0.0054(8) -0.0039(7)
C12 0.0394(9) 0.0290(9) 0.0438(10) -0.0047(7) -0.0017(7) 0.0000(7)
C13 0.0533(12) 0.0284(9) 0.0593(12) 0.0014(8) -0.0092(10) -0.0067(9)

loop_
_atom_type_symbol
_atom_type_description
_atom_type_scat_dispersion_real
_atom_type_scat_dispersion_imag
_atom_type_scat_source
C C 0.0033 0.0016 'International Tables Vol C Tables 4.2.6.8 and 6.1.1.4'
H H 0.0000 0.0000 'International Tables Vol C Tables 4.2.6.8 and 6.1.1.4'
N N 0.0061 0.0033 'International Tables Vol C Tables 4.2.6.8 and 6.1.1.4'
O O 0.0106 0.0060 'International Tables Vol C Tables 4.2.6.8 and 6.1.1.4'
Zn Zn 0.2839 1.4301 'International Tables Vol C Tables 4.2.6.8 and 6.1.1.4'

loop_
_geom_angle_atom_site_label_1
_geom_angle_atom_site_label_2
_geom_angle_atom_site_label_3
_geom_angle_site_symmetry_1
_geom_angle_site_symmetry_3
_geom_angle
_geom_angle_publ_flag
O1 Zn1 O1 4_655 . 99.88(10) .
O1 Zn1 N1 4_655 4_655 90.66(6) .
O1 Zn1 N1 . 4_655 94.92(7) .
O1 Zn1 N1 4_655 . 94.92(7) .
O1 Zn1 N1 . . 90.66(6) .
N1 Zn1 N1 4_655 . 171.34(8) .
O1 Zn1 N2 4_655 . 165.91(6) .
O1 Zn1 N2 . . 90.80(6) .
N1 Zn1 N2 4_655 . 97.61(5) .
N1 Zn1 N2 . . 75.65(6) .
O1 Zn1 N2 4_655 4_655 90.80(6) .
O1 Zn1 N2 . 4_655 165.91(6) .
N1 Zn1 N2 4_655 4_655 75.65(6) .
N1 Zn1 N2 . 4_655 97.61(5) .
N2 Zn1 N2 . 4_655 80.29(7) .
Zn1 O1 H1 . . 126(2) ?
Zn1 O1 H2 . . 115.9(19) ?
H1 O1 H2 . . 111(3) ?
C10 O2 H5 . . 103(2) ?
H3 O5 H4 . . 109(3) ?
C1 N1 C5 . . 118.25(18) ?
C1 N1 Zn1 . . 125.53(15) ?
C5 N1 Zn1 . . 115.68(12) ?
C6 N2 C7 . . 118.70(15) ?
C6 N2 Zn1 . . 111.15(12) ?
C7 N2 Zn1 . . 129.02(12) ?
N1 C1 C2 . . 122.1(2) ?
N1 C1 H1A . . 118.9 ?
C2 C1 H1A . . 118.9 ?
C3 C2 C1 . . 119.5(2) ?
C3 C2 H2A . . 120.3 ?
C1 C2 H2A . . 120.3 ?
C2 C3 C4 . . 118.8(2) ?
C2 C3 H3A . . 120.6 ?
C4 C3 H3A . . 120.6 ?
C3 C4 C5 . . 118.8(2) ?
C3 C4 H4A . . 120.6 ?
C5 C4 H4A . . 120.6 ?
N1 C5 C4 . . 122.45(18) ?
N1 C5 C6 . . 116.20(16) ?
C4 C5 C6 . . 121.29(18) ?
N2 C6 C5 . . 120.37(16) ?
N2 C6 H6A . . 119.8 ?
C5 C6 H6A . . 119.8 ?
C12 C7 C8 . . 119.37(17) ?
C12 C7 N2 . . 122.05(16) ?
C8 C7 N2 . . 118.58(15) ?
C9 C8 C7 . . 120.36(17) ?
C9 C8 H8A . . 119.8 ?
C7 C8 H8A . . 119.8 ?
C8 C9 C10 . . 120.25(17) ?
C8 C9 H9A . . 119.9 ?
C10 C9 H9A . . 119.9 ?
O2 C10 C9 . . 119.64(18) ?
O2 C10 C11 . . 120.52(18) ?
C9 C10 C11 . . 119.79(17) ?
C12 C11 C10 . . 119.14(16) ?
C12 C11 C13 . . 119.98(17) ?
C10 C11 C13 . . 120.80(17) ?
C11 C12 C7 . . 121.09(17) ?
C11 C12 H12A . . 119.5 ?
C7 C12 H12A . . 119.5 ?
O4 C13 O3 . . 125.32(18) ?
O4 C13 C11 . . 118.69(17) ?
O3 C13 C11 . . 115.98(18) ?

loop_
_geom_bond_atom_site_label_1
_geom_bond_atom_site_label_2
_geom_bond_site_symmetry_2
_geom_bond_distance
_geom_bond_publ_flag
Zn1 O1 4_655 2.0471(15) .
Zn1 O1 . 2.0471(15) y
Zn1 N1 4_655 2.1414(17) .
Zn1 N1 . 2.1414(17) y
Zn1 N2 . 2.2746(14) y
Zn1 N2 4_655 2.2746(14) .
O1 H1 . 0.81(3) ?
O1 H2 . 0.84(3) ?
O2 C10 . 1.357(2) ?
O2 H5 . 0.95(3) ?
O3 C13 . 1.274(2) ?
O4 C13 . 1.244(2) ?
O5 H3 . 0.86(3) ?
O5 H4 . 0.84(4) ?
N1 C1 . 1.333(2) ?
N1 C5 . 1.344(2) ?
N2 C6 . 1.277(2) ?
N2 C7 . 1.423(2) ?
C1 C2 . 1.390(3) ?
C1 H1A . 0.9300 ?
C2 C3 . 1.372(4) ?
C2 H2A . 0.9300 ?
C3 C4 . 1.379(3) ?
C3 H3A . 0.9300 ?
C4 C5 . 1.388(3) ?
C4 H4A . 0.9300 ?
C5 C6 . 1.462(3) ?
C6 H6A . 0.9300 ?
C7 C12 . 1.389(2) ?
C7 C8 . 1.394(3) ?
C8 C9 . 1.380(3) ?
C8 H8A . 0.9300 ?
C9 C10 . 1.397(3) ?
C9 H9A . 0.9300 ?
C10 C11 . 1.403(3) ?
C11 C12 . 1.388(2) ?
C11 C13 . 1.508(2) ?
C12 H12A . 0.9300 ?

loop_
_geom_hbond_atom_site_label_D
_geom_hbond_atom_site_label_H
_geom_hbond_atom_site_label_A
_geom_hbond_site_symmetry_A
_geom_hbond_distance_DH
_geom_hbond_distance_HA
_geom_hbond_distance_DA
_geom_hbond_angle_DHA
_geom_hbond_publ_flag
O1 H1 O4 1_565 0.80(3) 1.83(3) 2.618(2) 169(3) y
O1 H2 O5 . 0.84(3) 1.90(3) 2.744(3) 178(3) y
O5 H3 O3 5_655 0.86(3) 1.98(3) 2.808(2) 161(3) y
O5 H4 O2 3_455 0.83(3) 2.05(3) 2.881(3) 174(3) y
O2 H5 O3 . 0.95(3) 1.58(3) 2.473(2) 156(3) y
C6 H6A O2 5_655 0.93 2.57 3.346(3) 142 y
